data_9007653
loop_
_publ_author_name
'King, Jr, H. E.'
'Prewitt, C. T.'

_publ_section_title
;
 High-pressure and high-temperature polymorphism of iron sulfides (FeS)
 Sample: T = 463 K, P = 0.0001 GPa, MnP-type structure
;
_journal_issue 7
_journal_name_full 'Acta Crystallographica, Section B'
_journal_page_first 1877
_journal_page_last 1887
_journal_paper_doi 10.1107/S0567740882007523
_journal_volume 38
_journal_year 1982
_chemical_formula_structural FeS
_chemical_formula_sum 'Fe S'
_space_group_IT_number 62
_symmetry_space_group_name_Hall '-P 2ac 2n'
_symmetry_space_group_name_H-M 'P n m a'
_cell_angle_alpha 90
_cell_angle_beta 90
_cell_angle_gamma 90
_cell_length_a 5.825
_cell_length_b 3.4675
_cell_length_c 6.0059
_cell_formula_units_Z 4
_cell_volume 121.308
_database_code_amcsd 0009772
_diffrn_ambient_pressure 100
_diffrn_ambient_temperature 463
_exptl_crystal_density_diffrn 4.814
_cod_database_code 9007653
_amcsd_formula_title FeS

loop_
_space_group_symop_operation_xyz
x,y,z
x,1/2-y,z
-x,1/2+y,-z
1/2-x,1/2+y,1/2+z
1/2+x,1/2-y,1/2-z
1/2+x,y,1/2-z
1/2-x,-y,1/2+z
-x,-y,-z

loop_
_atom_site_label
_atom_site_fract_x
_atom_site_fract_y
_atom_site_fract_z
_atom_site_U_iso_or_equiv
Fe 0.00350 0.25000 0.23520 0.02533
S 0.24190 0.25000 0.58130 0.01520

loop_
_cod_related_entry_id
_cod_related_entry_database
_cod_related_entry_code
1 AMCSD 0009772
